data_7250067
loop_
_publ_author_name
'Chen, Wei-Hao'
'Chen, Yen-Hsin'
'Thapa, Kedar Bahadur'
'Liu, Shih-Miao'
'Chen, Jhy-Der'

_publ_section_title
;
 Coordination polymers constructed from bis-pyridyl-bis-amides and
 1,4,5,8-naphthalenetetracarboxylic acid: ligand transformation and metal
 ion sensing
;
_journal_issue 5
_journal_name_full CrystEngComm
_journal_page_first 606
_journal_page_last 615
_journal_paper_doi 10.1039/D4CE01119H
_journal_volume 27
_journal_year 2025
_chemical_formula_sum 'C21 H17 Cd N2 O11'
_chemical_formula_weight 585.77
_space_group_crystal_system triclinic
_space_group_IT_number 2
_space_group_name_Hall '-P 1'
_space_group_name_H-M_alt 'P -1'
_atom_sites_solution_hydrogens mixed
_audit_creation_method SHELXL-2019/1
_audit_update_record
;
2024-11-04 deposited with the CCDC.	2025-01-14 downloaded from the CCDC.
;
_cell_angle_alpha 95.415(6)
_cell_angle_beta 97.524(6)
_cell_angle_gamma 92.705(9)
_cell_formula_units_Z 2
_cell_length_a 8.328(3)
_cell_length_b 10.399(3)
_cell_length_c 12.543(4)
_cell_measurement_reflns_used 9989
_cell_measurement_temperature 296(2)
_cell_measurement_theta_max 28.34
_cell_measurement_theta_min 2.44
_cell_volume 1070.1(6)
_computing_cell_refinement 'Bruker SAINT'
_computing_data_collection 'Bruker APEX2'
_computing_data_reduction 'Bruker SAINT'
_computing_molecular_graphics 'Bruker SHELXTL'
_computing_publication_material 'Bruker SHELXTL'
_computing_structure_refinement 'SHELXL-2019/1 (Sheldrick, 2019)'
_computing_structure_solution 'SHELXS-97 (Sheldrick 2008)'
_diffrn_ambient_temperature 296(2)
_diffrn_measured_fraction_theta_full 1.000
_diffrn_measured_fraction_theta_max 1.000
_diffrn_measurement_device_type 'Bruker APEX-II CCD'
_diffrn_measurement_method '\f and \w scans'
_diffrn_radiation_type MoK\a
_diffrn_radiation_wavelength 0.71073
_diffrn_reflns_av_R_equivalents 0.0418
_diffrn_reflns_av_unetI/netI 0.0347
_diffrn_reflns_Laue_measured_fraction_full 1.000
_diffrn_reflns_Laue_measured_fraction_max 1.000
_diffrn_reflns_limit_h_max 10
_diffrn_reflns_limit_h_min -10
_diffrn_reflns_limit_k_max 12
_diffrn_reflns_limit_k_min -12
_diffrn_reflns_limit_l_max 15
_diffrn_reflns_limit_l_min -15
_diffrn_reflns_number 18479
_diffrn_reflns_point_group_measured_fraction_full 1.000
_diffrn_reflns_point_group_measured_fraction_max 1.000
_diffrn_reflns_theta_full 25.242
_diffrn_reflns_theta_max 25.992
_diffrn_reflns_theta_min 1.646
_exptl_absorpt_coefficient_mu 1.089
_exptl_absorpt_correction_T_max 0.7457
_exptl_absorpt_correction_T_min 0.5794
_exptl_absorpt_correction_type multi-scan
_exptl_absorpt_process_details 'SADABS V2008/1 (Bruker AXS, 2008)'
_exptl_crystal_colour colourless
_exptl_crystal_density_diffrn 1.818
_exptl_crystal_description plate
_exptl_crystal_F_000 586
_exptl_crystal_size_max 0.300
_exptl_crystal_size_mid 0.300
_exptl_crystal_size_min 0.100
_refine_diff_density_max 2.213
_refine_diff_density_min -0.778
_refine_diff_density_rms 0.167
_refine_ls_extinction_method none
_refine_ls_goodness_of_fit_ref 1.123
_refine_ls_hydrogen_treatment constr
_refine_ls_matrix_type full
_refine_ls_number_parameters 316
_refine_ls_number_reflns 4203
_refine_ls_number_restraints 0
_refine_ls_restrained_S_all 1.123
_refine_ls_R_factor_all 0.0565
_refine_ls_R_factor_gt 0.0493
_refine_ls_shift/su_max 0.000
_refine_ls_shift/su_mean 0.000
_refine_ls_structure_factor_coef Fsqd
_refine_ls_weighting_details 'w=1/[\s^2^(Fo^2^)+(0.0749P)^2^+2.0348P] where P=(Fo^2^+2Fc^2^)/3'
_refine_ls_weighting_scheme calc
_refine_ls_wR_factor_gt 0.1295
_refine_ls_wR_factor_ref 0.1334
_reflns_Friedel_coverage 0.000
_reflns_number_gt 3718
_reflns_number_total 4203
_reflns_threshold_expression 'I > 2\s(I)'
_cod_data_source_file d4ce01119h2.cif
_cod_data_source_block 3
_cod_depositor_comments
;
The following automatic conversions were performed:

data item '_exptl_absorpt_correction_type' value 'multi_scan' was
changed to 'multi-scan' in accordance with the
/home/data/users/saulius/crontab/automatic-downloads/current/RSC/lib/dictionaries/cif_core.dic
dictionary named 'cif_core.dic' version 2.4.2 last updated on
2011-04-26.

Automatic conversion script
Id: cif_fix_values 8170 2020-07-09 18:12:32Z antanas 
;
_cod_database_code 7250067
_shelx_shelxl_version_number 2019/1
_shelx_space_group_comment
; 
The symmetry employed for this shelxl refinement is uniquely defined 
by the following loop, which should always be used as a source of 
symmetry information in preference to the above space-group names. 
They are only intended as comments. 
;
_shelx_estimated_absorpt_t_min 0.736
_shelx_estimated_absorpt_t_max 0.899

loop_
_space_group_symop_operation_xyz
'x, y, z'
'-x, -y, -z'

loop_
_atom_site_label
_atom_site_type_symbol
_atom_site_fract_x
_atom_site_fract_y
_atom_site_fract_z
_atom_site_U_iso_or_equiv
_atom_site_adp_type
_atom_site_occupancy
_atom_site_site_symmetry_order
_atom_site_calc_flag
_atom_site_refinement_flags_posn
_atom_site_refinement_flags_adp
_atom_site_refinement_flags_occupancy
_atom_site_disorder_assembly
_atom_site_disorder_group
Cd Cd 0.71748(4) 0.34935(3) 0.00717(3) 0.02951(15) Uani 1 1 d . . . . .
O1 O 0.8941(6) 0.1441(4) 0.3633(3) 0.0559(12) Uani 1 1 d . . . . .
O2 O 0.7174(5) 0.4290(4) 0.1783(3) 0.0411(9) Uani 1 1 d . . . . .
O3 O 0.4564(5) 0.4057(4) 0.2028(3) 0.0412(9) Uani 1 1 d . . . . .
O4 O 0.2593(5) 0.6665(4) 0.1743(3) 0.0396(9) Uani 1 1 d . . . . .
O5 O 0.5151(4) 0.6743(3) 0.1466(3) 0.0357(8) Uani 1 1 d . . . . .
O6 O 0.5796(7) 0.9212(5) 0.7061(3) 0.0710(15) Uani 1 1 d . . . . .
O7 O 0.7567(5) 0.7700(4) 0.7115(3) 0.0448(9) Uani 1 1 d . . . . .
O8 O 0.9098(5) 0.6056(5) 0.7316(3) 0.0552(11) Uani 1 1 d . . . . .
O9 O 0.9889(5) 0.3635(5) 0.0512(3) 0.0559(12) Uani 1 1 d . . . . .
H9B H 1.019722 0.406709 0.112201 0.067 Uiso 1 1 d R U . . .
H9C H 1.039992 0.391289 0.002811 0.067 Uiso 1 1 d R U . . .
O10 O 0.6968(4) 0.5703(3) -0.0082(3) 0.0349(8) Uani 1 1 d . . . . .
H10B H 0.622194 0.595884 0.027511 0.042 Uiso 1 1 d R U . . .
H10C H 0.665565 0.579101 -0.074259 0.042 Uiso 1 1 d R U . . .
N1 N 0.7174(6) 0.1396(4) 0.0386(4) 0.0428(11) Uani 1 1 d . . . . .
N2 N 0.8711(7) -0.0498(4) 0.2617(4) 0.0454(12) Uani 1 1 d . . . . .
H2A H 0.885093 -0.130763 0.265168 0.055 Uiso 1 1 calc R U . . .
C1 C 0.6967(9) 0.0452(6) -0.0432(5) 0.0573(18) Uani 1 1 d . . . . .
H1A H 0.656320 0.064641 -0.112120 0.069 Uiso 1 1 calc R U . . .
C2 C 0.7336(12) -0.0794(6) -0.0277(5) 0.072(2) Uani 1 1 d . . . . .
H2B H 0.718945 -0.143275 -0.085884 0.086 Uiso 1 1 calc R U . . .
C3 C 0.7921(10) -0.1096(6) 0.0732(5) 0.0593(19) Uani 1 1 d . . . . .
H3A H 0.818282 -0.193727 0.084322 0.071 Uiso 1 1 calc R U . . .
C4 C 0.8117(8) -0.0132(5) 0.1588(4) 0.0397(12) Uani 1 1 d . . . . .
C5 C 0.7729(8) 0.1106(5) 0.1379(4) 0.0413(13) Uani 1 1 d . . . . .
H5A H 0.785753 0.175992 0.194888 0.050 Uiso 1 1 calc R U . . .
C6 C 0.9084(7) 0.0281(5) 0.3555(4) 0.0390(12) Uani 1 1 d . . . . .
C7 C 0.9663(9) -0.0428(6) 0.4509(5) 0.0535(17) Uani 1 1 d . . . . .
H7A H 0.876323 -0.096539 0.467538 0.064 Uiso 1 1 calc R U . . .
H7B H 1.049087 -0.099709 0.431220 0.064 Uiso 1 1 calc R U . . .
C8 C 0.5999(6) 0.4432(4) 0.2326(4) 0.0303(11) Uani 1 1 d . . . . .
C9 C 0.6478(6) 0.5067(4) 0.3460(4) 0.0266(9) Uani 1 1 d . . . . .
C10 C 0.7579(6) 0.4434(5) 0.4110(4) 0.0331(11) Uani 1 1 d . . . . .
H10A H 0.799596 0.368361 0.382154 0.040 Uiso 1 1 calc R U . . .
C11 C 0.8085(6) 0.4894(5) 0.5193(4) 0.0356(11) Uani 1 1 d . . . . .
H11A H 0.881791 0.444769 0.562143 0.043 Uiso 1 1 calc R U . . .
C12 C 0.7489(6) 0.6009(5) 0.5616(4) 0.0302(10) Uani 1 1 d . . . . .
C13 C 0.6314(6) 0.6667(4) 0.4983(4) 0.0268(10) Uani 1 1 d . . . . .
C14 C 0.5787(6) 0.6203(4) 0.3881(4) 0.0267(10) Uani 1 1 d . . . . .
C15 C 0.4603(6) 0.6921(4) 0.3292(4) 0.0267(10) Uani 1 1 d . . . . .
C16 C 0.4085(6) 0.6715(4) 0.2086(4) 0.0289(10) Uani 1 1 d . . . . .
C17 C 0.3918(7) 0.7937(5) 0.3816(4) 0.0355(11) Uani 1 1 d . . . . .
H17A H 0.309032 0.834856 0.343712 0.043 Uiso 1 1 calc R U . . .
C18 C 0.4433(7) 0.8366(5) 0.4905(4) 0.0407(13) Uani 1 1 d . . . . .
H18A H 0.394767 0.905141 0.524165 0.049 Uiso 1 1 calc R U . . .
C19 C 0.5652(7) 0.7773(5) 0.5470(4) 0.0328(11) Uani 1 1 d . . . . .
C20 C 0.6279(8) 0.8296(5) 0.6588(4) 0.0428(13) Uani 1 1 d . . . . .
C21 C 0.8102(6) 0.6551(6) 0.6725(4) 0.0380(12) Uani 1 1 d . . . . .
O11 O 0.9551(6) -0.3207(4) 0.2508(4) 0.0640(13) Uani 1 1 d . . . . .
H11B H 0.877369 -0.378034 0.246654 0.077 Uiso 1 1 d R U . . .
H11C H 1.044976 -0.351844 0.272284 0.077 Uiso 1 1 d R U . . .

loop_
_atom_site_aniso_label
_atom_site_aniso_U_11
_atom_site_aniso_U_22
_atom_site_aniso_U_33
_atom_site_aniso_U_23
_atom_site_aniso_U_13
_atom_site_aniso_U_12
Cd 0.0381(2) 0.0295(2) 0.0200(2) 0.00190(13) -0.00134(14) 0.00862(14)
O1 0.103(4) 0.032(2) 0.029(2) 0.0007(16) -0.009(2) 0.021(2)
O2 0.051(2) 0.051(2) 0.0228(18) 0.0027(16) 0.0055(16) 0.0199(18)
O3 0.048(2) 0.040(2) 0.033(2) 0.0018(16) -0.0055(17) -0.0044(17)
O4 0.037(2) 0.052(2) 0.0286(19) 0.0040(16) -0.0031(15) 0.0097(16)
O5 0.044(2) 0.0377(19) 0.0273(18) 0.0034(15) 0.0090(16) 0.0070(15)
O6 0.127(5) 0.051(3) 0.029(2) -0.0122(19) -0.007(3) 0.026(3)
O7 0.060(3) 0.048(2) 0.0227(18) -0.0037(16) -0.0023(17) -0.0022(19)
O8 0.049(3) 0.082(3) 0.031(2) 0.007(2) -0.0116(18) 0.012(2)
O9 0.039(2) 0.097(4) 0.033(2) 0.012(2) 0.0028(17) 0.006(2)
O10 0.0343(19) 0.045(2) 0.0254(18) 0.0008(15) 0.0038(14) 0.0082(15)
N1 0.066(3) 0.033(2) 0.027(2) 0.0028(18) -0.002(2) 0.004(2)
N2 0.080(4) 0.028(2) 0.027(2) 0.0032(18) -0.006(2) 0.016(2)
C1 0.096(5) 0.043(3) 0.028(3) 0.006(2) -0.013(3) 0.007(3)
C2 0.149(8) 0.031(3) 0.028(3) 0.000(2) -0.013(4) -0.001(4)
C3 0.112(6) 0.031(3) 0.032(3) 0.004(2) -0.003(3) 0.010(3)
C4 0.063(4) 0.031(3) 0.023(3) 0.004(2) -0.001(2) 0.006(2)
C5 0.072(4) 0.030(3) 0.020(2) 0.0006(19) -0.003(2) 0.011(2)
C6 0.055(3) 0.037(3) 0.026(3) 0.005(2) 0.002(2) 0.013(2)
C7 0.088(5) 0.041(3) 0.029(3) 0.005(2) -0.005(3) 0.020(3)
C8 0.043(3) 0.022(2) 0.026(2) 0.0055(18) 0.002(2) 0.008(2)
C9 0.029(2) 0.029(2) 0.022(2) 0.0041(18) 0.0043(18) 0.0030(18)
C10 0.035(3) 0.036(3) 0.029(3) 0.007(2) 0.004(2) 0.010(2)
C11 0.032(3) 0.045(3) 0.030(3) 0.010(2) 0.000(2) 0.011(2)
C12 0.031(3) 0.036(3) 0.024(2) 0.0073(19) 0.0019(19) -0.0007(19)
C13 0.030(2) 0.028(2) 0.023(2) 0.0023(18) 0.0030(18) -0.0016(18)
C14 0.028(2) 0.028(2) 0.024(2) 0.0036(18) 0.0034(18) 0.0008(18)
C15 0.030(2) 0.027(2) 0.022(2) 0.0042(18) 0.0009(18) 0.0034(18)
C16 0.042(3) 0.021(2) 0.023(2) 0.0037(17) 0.000(2) 0.0076(19)
C17 0.043(3) 0.035(3) 0.029(3) 0.005(2) 0.002(2) 0.015(2)
C18 0.055(3) 0.034(3) 0.034(3) -0.002(2) 0.007(2) 0.014(2)
C19 0.045(3) 0.032(2) 0.022(2) 0.0023(19) 0.003(2) 0.001(2)
C20 0.068(4) 0.035(3) 0.022(3) -0.004(2) 0.001(2) -0.002(3)
C21 0.036(3) 0.052(3) 0.024(3) 0.004(2) 0.000(2) -0.006(2)
O11 0.055(3) 0.040(2) 0.102(4) 0.011(2) 0.021(3) 0.012(2)

loop_
_atom_type_symbol
_atom_type_description
_atom_type_scat_dispersion_real
_atom_type_scat_dispersion_imag
_atom_type_scat_source
C C 0.0033 0.0016 'International Tables Vol C Tables 4.2.6.8 and 6.1.1.4'
H H 0.0000 0.0000 'International Tables Vol C Tables 4.2.6.8 and 6.1.1.4'
N N 0.0061 0.0033 'International Tables Vol C Tables 4.2.6.8 and 6.1.1.4'
O O 0.0106 0.0060 'International Tables Vol C Tables 4.2.6.8 and 6.1.1.4'
Cd Cd -0.8075 1.2024 'International Tables Vol C Tables 4.2.6.8 and 6.1.1.4'

loop_
_geom_angle_atom_site_label_1
_geom_angle_atom_site_label_2
_geom_angle_atom_site_label_3
_geom_angle
_geom_angle_site_symmetry_1
_geom_angle_site_symmetry_3
_geom_angle_publ_flag
O2 Cd O9 84.17(15) . . ?
O2 Cd N1 96.29(15) . . ?
O9 Cd N1 88.63(19) . . ?
O2 Cd O4 162.04(15) . 2_665 ?
O9 Cd O4 91.42(14) . 2_665 ?
N1 Cd O4 101.01(15) . 2_665 ?
O2 Cd O10 77.86(13) . . ?
O9 Cd O10 94.90(15) . . ?
N1 Cd O10 172.79(15) . . ?
O4 Cd O10 85.21(13) 2_665 . ?
O2 Cd O5 128.63(13) . 2_665 ?
O9 Cd O5 145.34(13) . 2_665 ?
N1 Cd O5 97.15(14) . 2_665 ?
O4 Cd O5 53.92(12) 2_665 2_665 ?
O10 Cd O5 83.51(12) . 2_665 ?
O2 Cd C16 151.58(14) . 2_665 ?
O9 Cd C16 118.31(15) . 2_665 ?
N1 Cd C16 101.10(15) . 2_665 ?
O4 Cd C16 26.90(14) 2_665 2_665 ?
O10 Cd C16 82.76(12) . 2_665 ?
O5 Cd C16 27.04(13) 2_665 2_665 ?
C8 O2 Cd 130.0(3) . . ?
C16 O4 Cd 97.2(3) . 2_665 ?
C16 O5 Cd 86.4(3) . 2_665 ?
C21 O7 C20 123.5(4) . . ?
Cd O9 H9B 112.7 . . ?
Cd O9 H9C 114.0 . . ?
H9B O9 H9C 110.6 . . ?
Cd O10 H10B 107.7 . . ?
Cd O10 H10C 107.6 . . ?
H10B O10 H10C 107.2 . . ?
C5 N1 C1 119.0(5) . . ?
C5 N1 Cd 118.5(3) . . ?
C1 N1 Cd 121.0(4) . . ?
C6 N2 C4 127.5(5) . . ?
C6 N2 H2A 116.3 . . ?
C4 N2 H2A 116.3 . . ?
N1 C1 C2 121.6(5) . . ?
N1 C1 H1A 119.2 . . ?
C2 C1 H1A 119.2 . . ?
C3 C2 C1 119.9(6) . . ?
C3 C2 H2B 120.1 . . ?
C1 C2 H2B 120.1 . . ?
C2 C3 C4 119.1(6) . . ?
C2 C3 H3A 120.5 . . ?
C4 C3 H3A 120.5 . . ?
C5 C4 C3 118.3(5) . . ?
C5 C4 N2 124.9(5) . . ?
C3 C4 N2 116.8(5) . . ?
N1 C5 C4 122.2(5) . . ?
N1 C5 H5A 118.9 . . ?
C4 C5 H5A 118.9 . . ?
O1 C6 N2 123.8(5) . . ?
O1 C6 C7 122.5(5) . . ?
N2 C6 C7 113.7(5) . . ?
C7 C7 C6 114.0(6) 2_756 . ?
C7 C7 H7A 108.7 2_756 . ?
C6 C7 H7A 108.7 . . ?
C7 C7 H7B 108.7 2_756 . ?
C6 C7 H7B 108.7 . . ?
H7A C7 H7B 107.6 . . ?
O3 C8 O2 126.6(5) . . ?
O3 C8 C9 119.0(4) . . ?
O2 C8 C9 114.4(4) . . ?
C10 C9 C14 120.7(4) . . ?
C10 C9 C8 115.7(4) . . ?
C14 C9 C8 123.5(4) . . ?
C9 C10 C11 121.5(5) . . ?
C9 C10 H10A 119.2 . . ?
C11 C10 H10A 119.2 . . ?
C12 C11 C10 119.4(5) . . ?
C12 C11 H11A 120.3 . . ?
C10 C11 H11A 120.3 . . ?
C11 C12 C13 120.8(4) . . ?
C11 C12 C21 119.7(5) . . ?
C13 C12 C21 119.5(5) . . ?
C19 C13 C12 119.1(4) . . ?
C19 C13 C14 120.7(4) . . ?
C12 C13 C14 120.2(4) . . ?
C9 C14 C13 117.3(4) . . ?
C9 C14 C15 125.7(4) . . ?
C13 C14 C15 117.0(4) . . ?
C17 C15 C14 120.1(4) . . ?
C17 C15 C16 114.8(4) . . ?
C14 C15 C16 125.0(4) . . ?
O5 C16 O4 122.3(4) . . ?
O5 C16 C15 118.9(4) . . ?
O4 C16 C15 118.3(4) . . ?
O5 C16 Cd 66.6(3) . 2_665 ?
O4 C16 Cd 55.9(2) . 2_665 ?
C15 C16 Cd 173.2(3) . 2_665 ?
C15 C17 C18 121.8(5) . . ?
C15 C17 H17A 119.1 . . ?
C18 C17 H17A 119.1 . . ?
C19 C18 C17 119.7(5) . . ?
C19 C18 H18A 120.2 . . ?
C17 C18 H18A 120.2 . . ?
C18 C19 C13 120.3(5) . . ?
C18 C19 C20 119.3(5) . . ?
C13 C19 C20 120.3(5) . . ?
O6 C20 O7 117.5(5) . . ?
O6 C20 C19 125.0(6) . . ?
O7 C20 C19 117.5(5) . . ?
O8 C21 O7 117.1(5) . . ?
O8 C21 C12 123.8(5) . . ?
O7 C21 C12 119.1(5) . . ?
H11B O11 H11C 110.4 . . ?

loop_
_geom_bond_atom_site_label_1
_geom_bond_atom_site_label_2
_geom_bond_distance
_geom_bond_site_symmetry_2
_geom_bond_publ_flag
Cd O2 2.226(4) . ?
Cd O9 2.250(4) . ?
Cd N1 2.253(5) . ?
Cd O4 2.300(4) 2_665 ?
Cd O10 2.336(4) . ?
Cd O5 2.534(4) 2_665 ?
Cd C16 2.756(5) 2_665 ?
O1 C6 1.213(6) . ?
O2 C8 1.270(6) . ?
O3 C8 1.238(6) . ?
O4 C16 1.257(6) . ?
O5 C16 1.256(6) . ?
O6 C20 1.188(7) . ?
O7 C21 1.365(7) . ?
O7 C20 1.388(7) . ?
O8 C21 1.206(7) . ?
O9 H9B 0.8521 . ?
O9 H9C 0.8498 . ?
O10 H10B 0.8509 . ?
O10 H10C 0.8501 . ?
N1 C5 1.338(7) . ?
N1 C1 1.339(7) . ?
N2 C6 1.356(7) . ?
N2 C4 1.413(7) . ?
N2 H2A 0.8600 . ?
C1 C2 1.372(9) . ?
C1 H1A 0.9300 . ?
C2 C3 1.366(9) . ?
C2 H2B 0.9300 . ?
C3 C4 1.386(8) . ?
C3 H3A 0.9300 . ?
C4 C5 1.383(7) . ?
C5 H5A 0.9300 . ?
C6 C7 1.503(8) . ?
C7 C7 1.480(11) 2_756 ?
C7 H7A 0.9700 . ?
C7 H7B 0.9700 . ?
C8 C9 1.506(6) . ?
C9 C10 1.378(7) . ?
C9 C14 1.425(6) . ?
C10 C11 1.401(7) . ?
C10 H10A 0.9300 . ?
C11 C12 1.371(7) . ?
C11 H11A 0.9300 . ?
C12 C13 1.420(7) . ?
C12 C21 1.467(7) . ?
C13 C19 1.419(7) . ?
C13 C14 1.426(6) . ?
C14 C15 1.436(6) . ?
C15 C17 1.377(7) . ?
C15 C16 1.509(6) . ?
C17 C18 1.400(7) . ?
C17 H17A 0.9300 . ?
C18 C19 1.366(8) . ?
C18 H18A 0.9300 . ?
C19 C20 1.474(7) . ?
O11 H11B 0.8525 . ?
O11 H11C 0.8510 . ?
